data_7020942
loop_
_publ_author_name
'Sanchez-Ballester, Noelia M'
'Shrestha, Lok Kumar'
'Elsegood, Mark R. J.'
'Schmitt, Wolfgang'
'Ariga, Katsuhiko'
'Anson, Christopher E.'
'Hill, Jonathan P.'
'Powell, Annie K.'

_publ_section_title
;
 Ligand displacement for fixing manganese: relevance to cellular metal ion
 transport and synthesis of polymeric coordination complexes.
;
_journal_issue 8
_journal_name_full 'Dalton transactions (Cambridge, England : 2003)'
_journal_page_first 2779
_journal_page_last 2785
_journal_paper_doi 10.1039/c2dt32547k
_journal_volume 42
_journal_year 2013
_chemical_formula_sum 'C31 H37 Fe N O8'
_chemical_formula_weight 607.47
_chemical_name_systematic
;
?
;
_space_group_IT_number 61
_symmetry_cell_setting orthorhombic
_symmetry_space_group_name_Hall '-P 2ac 2ab'
_symmetry_space_group_name_H-M 'P b c a'
_atom_sites_solution_hydrogens geom
_atom_sites_solution_primary patterson
_atom_sites_solution_secondary difmap
_audit_creation_method SHELXL-97
_cell_angle_alpha 90.00
_cell_angle_beta 90.00
_cell_angle_gamma 90.00
_cell_formula_units_Z 8
_cell_length_a 9.4671(10)
_cell_length_b 16.4024(17)
_cell_length_c 37.998(4)
_cell_measurement_temperature 296(2)
_cell_volume 5900.4(11)
_computing_cell_refinement 'Bruker SAINT'
_computing_data_collection 'Bruker SMART'
_computing_data_reduction 'Bruker SAINT'
_computing_molecular_graphics 'Bruker SHELXTL'
_computing_publication_material 'Bruker SHELXTL and local programs'
_computing_structure_refinement 'SHELXL-97 (Sheldrick, 2008)'
_computing_structure_solution 'SHELXS-97 (Sheldrick, 2008)'
_diffrn_ambient_temperature 296(2)
_diffrn_measured_fraction_theta_full 0.999
_diffrn_measured_fraction_theta_max 0.999
_diffrn_measurement_device_type 'Bruker SMART 1000 CCD diffractometer'
_diffrn_measurement_method '\w rotation with narrow frames'
_diffrn_radiation_monochromator graphite
_diffrn_radiation_source 'fine-focus sealed tube'
_diffrn_radiation_type MoK\a
_diffrn_radiation_wavelength 0.71073
_diffrn_reflns_av_R_equivalents 0.0636
_diffrn_reflns_av_sigmaI/netI 0.0495
_diffrn_reflns_limit_h_max 11
_diffrn_reflns_limit_h_min -11
_diffrn_reflns_limit_k_max 15
_diffrn_reflns_limit_k_min -20
_diffrn_reflns_limit_l_max 44
_diffrn_reflns_limit_l_min -48
_diffrn_reflns_number 32741
_diffrn_reflns_theta_full 26.73
_diffrn_reflns_theta_max 26.73
_diffrn_reflns_theta_min 1.07
_diffrn_standards_decay_% 0
_exptl_absorpt_coefficient_mu 0.563
_exptl_absorpt_correction_T_max 0.972
_exptl_absorpt_correction_T_min 0.869
_exptl_absorpt_correction_type multi-scan
_exptl_absorpt_process_details 'SADABS v2004/1, Sheldrick, G.M., (2004)'
_exptl_crystal_colour brown
_exptl_crystal_density_diffrn 1.368
_exptl_crystal_density_method 'not measured'
_exptl_crystal_description plate
_exptl_crystal_F_000 2560
_exptl_crystal_size_max 0.25
_exptl_crystal_size_mid 0.20
_exptl_crystal_size_min 0.05
_refine_diff_density_max 0.467
_refine_diff_density_min -0.689
_refine_diff_density_rms 0.060
_refine_ls_extinction_method none
_refine_ls_goodness_of_fit_ref 1.036
_refine_ls_hydrogen_treatment mixed
_refine_ls_matrix_type full
_refine_ls_number_parameters 383
_refine_ls_number_reflns 6245
_refine_ls_number_restraints 0
_refine_ls_restrained_S_all 1.036
_refine_ls_R_factor_all 0.0911
_refine_ls_R_factor_gt 0.0510
_refine_ls_shift/su_max 0.002
_refine_ls_shift/su_mean 0.000
_refine_ls_structure_factor_coef Fsqd
_refine_ls_weighting_details 'calc w=1/[\s^2^(Fo^2^)+(0.0475P)^2^+5.8273P] where P=(Fo^2^+2Fc^2^)/3'
_refine_ls_weighting_scheme calc
_refine_ls_wR_factor_gt 0.1127
_refine_ls_wR_factor_ref 0.1281
_reflns_number_gt 4108
_reflns_number_total 6245
_reflns_threshold_expression >2sigma(I)
_cod_data_source_file c2dt32547k.txt
_cod_data_source_block ns443_patterson
_cod_original_sg_symbol_H-M Pbca
_cod_database_code 7020942

loop_
_symmetry_equiv_pos_as_xyz
'x, y, z'
'-x+1/2, -y, z+1/2'
'-x, y+1/2, -z+1/2'
'x+1/2, -y+1/2, -z'
'-x, -y, -z'
'x-1/2, y, -z-1/2'
'x, -y-1/2, z-1/2'
'-x-1/2, y-1/2, z'

loop_
_atom_site_label
_atom_site_type_symbol
_atom_site_fract_x
_atom_site_fract_y
_atom_site_fract_z
_atom_site_U_iso_or_equiv
_atom_site_adp_type
_atom_site_occupancy
_atom_site_symmetry_multiplicity
_atom_site_calc_flag
_atom_site_refinement_flags
Fe1 Fe 0.52191(4) 0.30033(3) 0.795302(11) 0.02959(13) Uani 1 1 d .
O1 O 0.5746(2) 0.29324(13) 0.84211(5) 0.0339(5) Uani 1 1 d .
C1 C 0.2753(3) 0.2737(2) 0.84659(8) 0.0351(7) Uani 1 1 d .
H1A H 0.1820 0.2523 0.8516 0.042 Uiso 1 1 calc R
H1B H 0.2712 0.3325 0.8493 0.042 Uiso 1 1 calc R
C2 C 0.3117(4) 0.1660(2) 0.80248(10) 0.0494(9) Uani 1 1 d .
H2A H 0.2313 0.1527 0.7877 0.059 Uiso 1 1 calc R
H2B H 0.2996 0.1376 0.8247 0.059 Uiso 1 1 calc R
N1 N 0.3114(3) 0.25460(16) 0.80931(6) 0.0330(6) Uani 1 1 d .
C3 C 0.4438(4) 0.1347(2) 0.78495(10) 0.0472(9) Uani 1 1 d .
O2 O 0.5492(2) 0.18264(14) 0.78281(7) 0.0476(6) Uani 1 1 d .
O3 O 0.4438(3) 0.06438(17) 0.77387(9) 0.0798(10) Uani 1 1 d .
C4 C 0.2131(3) 0.2970(2) 0.78529(8) 0.0426(8) Uani 1 1 d .
H4A H 0.1854 0.3488 0.7955 0.051 Uiso 1 1 calc R
H4B H 0.1286 0.2643 0.7822 0.051 Uiso 1 1 calc R
C5 C 0.2821(3) 0.31159(19) 0.74990(8) 0.0338(7) Uani 1 1 d .
O4 O 0.4138(2) 0.31250(13) 0.74906(5) 0.0375(5) Uani 1 1 d .
O5 O 0.4656(2) 0.42024(13) 0.80177(6) 0.0436(6) Uani 1 1 d .
C6 C 0.5352(4) 0.4778(2) 0.82475(10) 0.0562(10) Uani 1 1 d .
H6A H 0.5368 0.5309 0.8135 0.067 Uiso 1 1 calc R
H6B H 0.6321 0.4607 0.8284 0.067 Uiso 1 1 calc R
C7 C 0.4638(5) 0.4844(3) 0.85891(11) 0.0648(12) Uani 1 1 d .
H7A H 0.4562 0.4309 0.8696 0.078 Uiso 1 1 calc R
H7B H 0.5184 0.5190 0.8745 0.078 Uiso 1 1 calc R
O6 O 0.3280(4) 0.5177(3) 0.85416(9) 0.1082(14) Uani 1 1 d .
H6 H 0.2846 0.5160 0.8728 0.162 Uiso 1 1 calc R
O7 O 0.7080(2) 0.32582(14) 0.77644(5) 0.0392(5) Uani 1 1 d .
C8 C 0.3777(3) 0.23995(18) 0.87340(7) 0.0294(7) Uani 1 1 d .
C9 C 0.5238(3) 0.25337(17) 0.86973(7) 0.0294(6) Uani 1 1 d .
C10 C 0.6176(3) 0.22671(18) 0.89609(8) 0.0297(7) Uani 1 1 d .
C11 C 0.5602(3) 0.19046(19) 0.92613(8) 0.0350(7) Uani 1 1 d .
H11 H 0.6210 0.1740 0.9440 0.042 Uiso 1 1 calc R
C12 C 0.4156(3) 0.17783(18) 0.93047(8) 0.0327(7) Uani 1 1 d .
C13 C 0.3269(3) 0.20097(19) 0.90308(8) 0.0338(7) Uani 1 1 d .
H13 H 0.2307 0.1899 0.9048 0.041 Uiso 1 1 calc R
C14 C 0.7766(3) 0.23610(19) 0.88976(8) 0.0351(7) Uani 1 1 d .
C15 C 0.8180(4) 0.1800(2) 0.85874(10) 0.0484(9) Uani 1 1 d .
H15A H 0.7703 0.1977 0.8378 0.073 Uiso 1 1 calc R
H15B H 0.7912 0.1249 0.8640 0.073 Uiso 1 1 calc R
H15C H 0.9183 0.1826 0.8551 0.073 Uiso 1 1 calc R
C16 C 0.8639(4) 0.2085(2) 0.92189(10) 0.0561(10) Uani 1 1 d .
H16A H 0.9626 0.2167 0.9172 0.084 Uiso 1 1 calc R
H16B H 0.8468 0.1518 0.9263 0.084 Uiso 1 1 calc R
H16C H 0.8368 0.2399 0.9421 0.084 Uiso 1 1 calc R
C17 C 0.8159(3) 0.3253(2) 0.88265(9) 0.0366(7) Uani 1 1 d .
C18 C 0.8933(4) 0.3502(2) 0.85365(10) 0.0474(9) Uani 1 1 d .
H18 H 0.9188 0.3120 0.8367 0.057 Uiso 1 1 calc R
C19 C 0.9337(4) 0.4309(3) 0.84930(12) 0.0630(11) Uani 1 1 d .
H19 H 0.9860 0.4460 0.8296 0.076 Uiso 1 1 calc R
C20 C 0.8972(4) 0.4879(3) 0.87365(14) 0.0678(13) Uani 1 1 d .
H20 H 0.9261 0.5418 0.8709 0.081 Uiso 1 1 calc R
C21 C 0.8172(4) 0.4655(2) 0.90234(12) 0.0637(12) Uani 1 1 d .
H21 H 0.7900 0.5044 0.9188 0.076 Uiso 1 1 calc R
C22 C 0.7771(4) 0.3847(2) 0.90665(10) 0.0488(9) Uani 1 1 d .
H22 H 0.7231 0.3701 0.9261 0.059 Uiso 1 1 calc R
C23 C 0.3499(3) 0.14243(19) 0.96435(8) 0.0369(7) Uani 1 1 d .
C24 C 0.4617(4) 0.1210(3) 0.99202(9) 0.0552(10) Uani 1 1 d .
H24A H 0.5105 0.1696 0.9991 0.083 Uiso 1 1 calc R
H24B H 0.5281 0.0830 0.9822 0.083 Uiso 1 1 calc R
H24C H 0.4167 0.0969 1.0121 0.083 Uiso 1 1 calc R
C25 C 0.2539(4) 0.2085(2) 0.98052(9) 0.0530(10) Uani 1 1 d .
H25A H 0.1809 0.2225 0.9641 0.079 Uiso 1 1 calc R
H25B H 0.3091 0.2561 0.9858 0.079 Uiso 1 1 calc R
H25C H 0.2119 0.1881 1.0018 0.079 Uiso 1 1 calc R
C26 C 0.2680(4) 0.0644(2) 0.95535(8) 0.0375(8) Uani 1 1 d .
C27 C 0.3379(4) -0.0004(2) 0.94020(10) 0.0540(10) Uani 1 1 d .
H27 H 0.4329 0.0054 0.9345 0.065 Uiso 1 1 calc R
C28 C 0.2715(6) -0.0735(3) 0.93318(11) 0.0681(12) Uani 1 1 d .
H28 H 0.3222 -0.1163 0.9232 0.082 Uiso 1 1 calc R
C29 C 0.1312(6) -0.0833(3) 0.94092(12) 0.0721(13) Uani 1 1 d .
H29 H 0.0860 -0.1327 0.9366 0.087 Uiso 1 1 calc R
C30 C 0.0590(5) -0.0192(3) 0.95502(11) 0.0699(13) Uani 1 1 d .
H30 H -0.0369 -0.0247 0.9597 0.084 Uiso 1 1 calc R
C31 C 0.1259(4) 0.0540(2) 0.96247(10) 0.0543(10) Uani 1 1 d .
H31 H 0.0746 0.0966 0.9724 0.065 Uiso 1 1 calc R
O8 O 0.3188(4) 0.49580(19) 0.75646(10) 0.0678(9) Uani 1 1 d .
H8B H 0.372(8) 0.524(4) 0.7346(19) 0.18(3) Uiso 1 1 d .
H8A H 0.247(7) 0.514(4) 0.7609(16) 0.12(3) Uiso 1 1 d .

loop_
_atom_site_aniso_label
_atom_site_aniso_U_11
_atom_site_aniso_U_22
_atom_site_aniso_U_33
_atom_site_aniso_U_23
_atom_site_aniso_U_13
_atom_site_aniso_U_12
Fe1 0.0232(2) 0.0403(2) 0.0253(2) 0.00095(19) 0.00087(18) -0.00100(19)
O1 0.0268(11) 0.0513(13) 0.0235(11) 0.0063(10) -0.0009(8) -0.0045(10)
C1 0.0230(16) 0.053(2) 0.0289(17) 0.0036(14) 0.0032(12) 0.0035(14)
C2 0.050(2) 0.050(2) 0.048(2) -0.0051(17) 0.0044(17) -0.0155(17)
N1 0.0267(13) 0.0452(16) 0.0271(13) 0.0018(12) -0.0023(11) -0.0003(11)
C3 0.045(2) 0.041(2) 0.055(2) -0.0033(17) -0.0056(17) 0.0005(16)
O2 0.0349(13) 0.0417(14) 0.0663(17) -0.0095(12) 0.0001(11) 0.0008(10)
O3 0.063(2) 0.0455(17) 0.131(3) -0.0266(17) 0.0095(19) -0.0057(14)
C4 0.0240(15) 0.074(2) 0.0295(17) 0.0078(16) -0.0031(12) -0.0010(17)
C5 0.0292(16) 0.0431(18) 0.0290(16) -0.0003(15) -0.0017(13) -0.0026(14)
O4 0.0281(12) 0.0581(14) 0.0262(11) 0.0023(10) -0.0006(9) -0.0013(10)
O5 0.0501(14) 0.0378(12) 0.0429(14) -0.0052(10) -0.0054(11) 0.0020(11)
C6 0.058(2) 0.049(2) 0.061(3) -0.0074(19) -0.006(2) -0.0033(19)
C7 0.084(3) 0.053(2) 0.058(3) -0.008(2) -0.007(2) -0.001(2)
O6 0.111(3) 0.133(3) 0.080(3) 0.022(2) 0.031(2) 0.063(3)
O7 0.0285(11) 0.0633(15) 0.0257(11) -0.0045(10) 0.0066(9) -0.0067(10)
C8 0.0268(15) 0.0369(16) 0.0244(16) 0.0014(13) -0.0027(12) 0.0017(13)
C9 0.0332(15) 0.0319(16) 0.0229(15) 0.0016(12) -0.0009(13) -0.0002(13)
C10 0.0275(16) 0.0338(16) 0.0278(16) -0.0009(13) -0.0005(12) 0.0033(12)
C11 0.0382(18) 0.0350(17) 0.0319(17) 0.0041(14) -0.0090(13) 0.0022(14)
C12 0.0364(17) 0.0352(17) 0.0264(16) 0.0041(13) -0.0001(13) -0.0009(13)
C13 0.0274(16) 0.0456(18) 0.0284(16) 0.0021(14) -0.0003(12) -0.0021(14)
C14 0.0276(16) 0.0417(18) 0.0359(18) 0.0031(14) -0.0013(13) 0.0043(14)
C15 0.0349(19) 0.044(2) 0.066(3) -0.0051(18) 0.0088(17) 0.0047(15)
C16 0.0312(19) 0.073(3) 0.064(3) 0.018(2) -0.0127(17) 0.0049(18)
C17 0.0252(16) 0.0429(19) 0.0417(19) -0.0011(15) -0.0074(14) 0.0009(13)
C18 0.037(2) 0.053(2) 0.052(2) 0.0013(17) 0.0042(17) 0.0016(17)
C19 0.046(2) 0.058(3) 0.085(3) 0.018(2) 0.005(2) -0.0045(19)
C20 0.050(3) 0.044(2) 0.109(4) 0.006(2) -0.015(3) -0.0080(19)
C21 0.054(3) 0.052(2) 0.085(3) -0.022(2) -0.011(2) 0.001(2)
C22 0.041(2) 0.055(2) 0.050(2) -0.0097(18) -0.0035(17) -0.0016(17)
C23 0.0410(19) 0.0412(18) 0.0285(17) 0.0069(14) 0.0013(14) -0.0015(15)
C24 0.059(2) 0.072(3) 0.034(2) 0.0188(18) -0.0091(18) -0.012(2)
C25 0.072(3) 0.052(2) 0.035(2) -0.0008(17) 0.0121(18) -0.0022(19)
C26 0.044(2) 0.0428(19) 0.0258(16) 0.0092(14) -0.0018(14) -0.0018(15)
C27 0.054(2) 0.053(2) 0.055(2) 0.0007(19) 0.0011(19) 0.0028(19)
C28 0.092(4) 0.048(2) 0.064(3) -0.003(2) -0.005(3) 0.006(2)
C29 0.100(4) 0.054(3) 0.063(3) 0.005(2) -0.007(3) -0.022(3)
C30 0.062(3) 0.086(3) 0.062(3) 0.006(2) 0.005(2) -0.028(3)
C31 0.052(2) 0.062(3) 0.050(2) 0.0015(19) 0.0051(18) -0.0073(19)
O8 0.070(2) 0.0592(19) 0.075(2) 0.0104(16) -0.0033(18) 0.0191(17)

loop_
_atom_type_symbol
_atom_type_description
_atom_type_scat_dispersion_real
_atom_type_scat_dispersion_imag
_atom_type_scat_source
C C 0.0033 0.0016 'International Tables Vol C Tables 4.2.6.8 and 6.1.1.4'
H H 0.0000 0.0000 'International Tables Vol C Tables 4.2.6.8 and 6.1.1.4'
N N 0.0061 0.0033 'International Tables Vol C Tables 4.2.6.8 and 6.1.1.4'
O O 0.0106 0.0060 'International Tables Vol C Tables 4.2.6.8 and 6.1.1.4'
Fe Fe 0.3463 0.8444 'International Tables Vol C Tables 4.2.6.8 and 6.1.1.4'

loop_
_geom_angle_atom_site_label_1
_geom_angle_atom_site_label_2
_geom_angle_atom_site_label_3
_geom_angle
_geom_angle_site_symmetry_1
O1 Fe1 O7 97.08(9) .
O1 Fe1 O2 97.61(10) .
O7 Fe1 O2 90.18(10) .
O1 Fe1 O4 165.35(9) .
O7 Fe1 O4 96.65(9) .
O2 Fe1 O4 87.42(10) .
O1 Fe1 O5 90.86(9) .
O7 Fe1 O5 94.20(10) .
O2 Fe1 O5 169.92(10) .
O4 Fe1 O5 83.07(9) .
O1 Fe1 N1 89.43(9) .
O7 Fe1 N1 169.76(9) .
O2 Fe1 N1 81.10(10) .
O4 Fe1 N1 77.71(9) .
O5 Fe1 N1 93.59(10) .
C9 O1 Fe1 133.90(19) .
N1 C1 C8 114.6(2) .
N1 C2 C3 114.5(3) .
C2 N1 C4 110.9(3) .
C2 N1 C1 112.0(3) .
C4 N1 C1 110.1(2) .
C2 N1 Fe1 106.95(19) .
C4 N1 Fe1 105.15(18) .
C1 N1 Fe1 111.49(18) .
O3 C3 O2 123.9(4) .
O3 C3 C2 118.1(3) .
O2 C3 C2 118.0(3) .
C3 O2 Fe1 118.6(2) .
N1 C4 C5 110.6(3) .
O7 C5 O4 122.7(3) 6_557
O7 C5 C4 120.1(3) 6_557
O4 C5 C4 117.1(3) .
C5 O4 Fe1 118.5(2) .
C6 O5 Fe1 125.5(2) .
O5 C6 C7 111.9(3) .
O6 C7 C6 109.6(4) .
C5 O7 Fe1 140.0(2) 6_657
C13 C8 C9 119.7(3) .
C13 C8 C1 119.8(3) .
C9 C8 C1 120.4(3) .
O1 C9 C8 120.8(3) .
O1 C9 C10 119.1(3) .
C8 C9 C10 120.1(3) .
C11 C10 C9 117.9(3) .
C11 C10 C14 123.6(3) .
C9 C10 C14 118.5(3) .
C12 C11 C10 122.8(3) .
C13 C12 C11 117.7(3) .
C13 C12 C23 118.9(3) .
C11 C12 C23 123.4(3) .
C8 C13 C12 121.8(3) .
C10 C14 C17 111.2(2) .
C10 C14 C16 111.9(3) .
C17 C14 C16 106.8(3) .
C10 C14 C15 108.0(3) .
C17 C14 C15 111.8(3) .
C16 C14 C15 107.1(3) .
C22 C17 C18 117.2(3) .
C22 C17 C14 119.4(3) .
C18 C17 C14 123.3(3) .
C17 C18 C19 121.4(4) .
C20 C19 C18 120.3(4) .
C19 C20 C21 119.6(4) .
C20 C21 C22 119.9(4) .
C17 C22 C21 121.5(4) .
C24 C23 C26 108.1(3) .
C24 C23 C25 107.2(3) .
C26 C23 C25 112.1(3) .
C24 C23 C12 112.4(3) .
C26 C23 C12 109.4(3) .
C25 C23 C12 107.8(3) .
C27 C26 C31 117.0(3) .
C27 C26 C23 119.6(3) .
C31 C26 C23 123.4(3) .
C26 C27 C28 122.2(4) .
C29 C28 C27 120.1(4) .
C30 C29 C28 118.7(4) .
C29 C30 C31 121.3(4) .
C26 C31 C30 120.7(4) .

loop_
_geom_bond_atom_site_label_1
_geom_bond_atom_site_label_2
_geom_bond_distance
_geom_bond_site_symmetry_2
Fe1 O1 1.851(2) .
Fe1 O7 1.948(2) .
Fe1 O2 2.005(2) .
Fe1 O4 2.043(2) .
Fe1 O5 2.053(2) .
Fe1 N1 2.195(3) .
O1 C9 1.327(3) .
C1 N1 1.490(4) .
C1 C8 1.511(4) .
C2 N1 1.477(4) .
C2 C3 1.506(5) .
N1 C4 1.477(4) .
C3 O3 1.229(4) .
C3 O2 1.273(4) .
C4 C5 1.514(4) .
C5 O7 1.244(3) 6_557
C5 O4 1.247(4) .
O5 C6 1.444(4) .
C6 C7 1.468(6) .
C7 O6 1.408(5) .
O7 C5 1.244(3) 6_657
C8 C13 1.383(4) .
C8 C9 1.407(4) .
C9 C10 1.409(4) .
C10 C11 1.397(4) .
C10 C14 1.532(4) .
C11 C12 1.394(4) .
C12 C13 1.390(4) .
C12 C23 1.543(4) .
C14 C17 1.534(4) .
C14 C16 1.542(4) .
C14 C15 1.546(5) .
C17 C22 1.384(5) .
C17 C18 1.385(5) .
C18 C19 1.388(5) .
C19 C20 1.361(6) .
C20 C21 1.377(6) .
C21 C22 1.388(5) .
C23 C24 1.533(5) .
C23 C26 1.536(4) .
C23 C25 1.542(5) .
C26 C27 1.377(5) .
C26 C31 1.383(5) .
C27 C28 1.381(5) .
C28 C29 1.370(6) .
C29 C30 1.363(6) .
C30 C31 1.387(6) .

loop_
_geom_hbond_atom_site_label_D
_geom_hbond_atom_site_label_H
_geom_hbond_atom_site_label_A
_geom_hbond_distance_DH
_geom_hbond_distance_HA
_geom_hbond_distance_DA
_geom_hbond_angle_DHA
_geom_hbond_site_symmetry_A
O8 H8B O3 1.08(8) 1.89(7) 2.766(5) 136(5) 3_656
O8 H8A O3 0.76(6) 2.05(6) 2.807(5) 179(7) 8_665
